data_4085459
loop_
_publ_author_name
'Cook, Timothy D.'
'Natoli, Sean N.'
'Fanwick, Phillip E.'
'Ren, Tong'

_publ_section_title
;
 Dimeric Complexes of CoIII(cyclam) with a Polyynediyl Bridge
;
_journal_issue 4
_journal_name_full Organometallics
_journal_page_first 686
_journal_paper_doi 10.1021/om501272p
_journal_volume 34
_journal_year 2015
_chemical_formula_moiety 'C24 H48 Cl2 Co2 N8,2(Cl1)'
_chemical_formula_sum 'C24 H48 Cl4 Co2 N8'
_chemical_formula_weight 708.36
_chemical_name_systematic
;
 ?
;
_space_group_crystal_system triclinic
_space_group_IT_number 2
_space_group_name_Hall '-P 1'
_space_group_name_H-M_alt 'P -1'
_symmetry_space_group_name_Hall '-P 1'
_symmetry_space_group_name_H-M 'P -1'
_atom_sites_solution_hydrogens mixed
_atom_sites_solution_primary heavy
_atom_sites_solution_secondary difmap
_audit_creation_method SHELXL-2013
_cell_angle_alpha 79.042(4)
_cell_angle_beta 81.030(3)
_cell_angle_gamma 72.313(2)
_cell_formula_units_Z 2
_cell_length_a 8.0203(3)
_cell_length_b 13.1933(7)
_cell_length_c 17.3828(9)
_cell_measurement_reflns_used 16567
_cell_measurement_temperature 150(2)
_cell_measurement_theta_max 27.460
_cell_measurement_theta_min 1.200
_cell_volume 1710.95(14)
_computing_cell_refinement 'HKL2000 (Otwinowski & Minor, 1997)'
_computing_data_collection 'Nonius Collect (Nonius, 1998)'
_computing_data_reduction 'HKL2000 (Otwinowski & Minor, 1997)'
_computing_publication_material 'local programs'
_computing_structure_refinement 'SHELXL-2013 (Sheldrick, 2013)'
_computing_structure_solution 'DIRDIF/PATTY (Burskens, et. al,. 2008)'
_diffrn_ambient_temperature 150(2)
_diffrn_measured_fraction_theta_full 0.989
_diffrn_measured_fraction_theta_max 0.975
_diffrn_measurement_device_type 'Nonius KappaCCD'
_diffrn_measurement_method '\w and \f'
_diffrn_radiation_type MoK\a
_diffrn_radiation_wavelength 0.71073
_diffrn_reflns_av_R_equivalents 0.042
_diffrn_reflns_av_unetI/netI 0.0688
_diffrn_reflns_Laue_measured_fraction_max 0.975
_diffrn_reflns_limit_h_max 0
_diffrn_reflns_limit_h_min -10
_diffrn_reflns_limit_k_max 15
_diffrn_reflns_limit_k_min -17
_diffrn_reflns_limit_l_max 22
_diffrn_reflns_limit_l_min -22
_diffrn_reflns_number 16567
_diffrn_reflns_point_group_measured_fraction_full 0.989
_diffrn_reflns_point_group_measured_fraction_max 0.975
_diffrn_reflns_theta_full 25.242
_diffrn_reflns_theta_max 27.460
_diffrn_reflns_theta_min 1.200
_diffrn_source 'fine focus tube'
_exptl_absorpt_coefficient_mu 1.309
_exptl_absorpt_correction_T_max 0.822
_exptl_absorpt_correction_T_min 0.104
_exptl_absorpt_correction_type multi-scan
_exptl_absorpt_process_details 'SCALEPACK (Otwinowski & Minor, 1997)'
_exptl_crystal_colour orange
_exptl_crystal_density_diffrn 1.375
_exptl_crystal_description plate
_exptl_crystal_F_000 740
_exptl_crystal_size_max 0.500
_exptl_crystal_size_mid 0.320
_exptl_crystal_size_min 0.150
_refine_diff_density_max 1.387
_refine_diff_density_min -0.904
_refine_diff_density_rms 0.096
_refine_ls_extinction_method none
_refine_ls_goodness_of_fit_ref 1.031
_refine_ls_hydrogen_treatment mixed
_refine_ls_matrix_type full
_refine_ls_number_parameters 375
_refine_ls_number_reflns 7646
_refine_ls_number_restraints 0
_refine_ls_restrained_S_all 1.031
_refine_ls_R_factor_all 0.0960
_refine_ls_R_factor_gt 0.0582
_refine_ls_shift/su_max 0.001
_refine_ls_shift/su_mean 0.000
_refine_ls_structure_factor_coef Fsqd
_refine_ls_weighting_details 'w=1/[\s^2^(Fo^2^)+(0.0281P)^2^+5.4608P] where P=(Fo^2^+2Fc^2^)/3'
_refine_ls_weighting_scheme calc
_refine_ls_wR_factor_gt 0.1176
_refine_ls_wR_factor_ref 0.1294
_reflns_Friedel_coverage 0.000
_reflns_number_gt 4995
_reflns_number_total 7646
_reflns_threshold_expression 'I > 2\s(I)'
_cod_data_source_file om501272p_si_002.cif
_cod_data_source_block TC201B
_cod_depositor_comments 'Adding full bibliography for 4085459--4085460.cif.'
_cod_original_cell_volume 1710.95(15)
_cod_database_code 4085459
_shelx_space_group_comment
;
The symmetry employed for this shelxl refinement is uniquely defined
by the following loop, which should always be used as a source of
symmetry information in preference to the above space-group names.
They are only intended as comments.
;
_shelx_estimated_absorpt_t_min 0.561
_shelx_estimated_absorpt_t_max 0.828
_shelxl_version_number 2013-4

loop_
_space_group_symop_operation_xyz
'x, y, z'
'-x, -y, -z'

loop_
_atom_site_label
_atom_site_type_symbol
_atom_site_fract_x
_atom_site_fract_y
_atom_site_fract_z
_atom_site_U_iso_or_equiv
_atom_site_adp_type
_atom_site_occupancy
_atom_site_site_symmetry_order
_atom_site_calc_flag
_atom_site_refinement_flags_posn
_atom_site_refinement_flags_adp
Co1 Co 0.85828(7) -0.50953(4) 0.27296(3) 0.01645(14) Uani 1 1 d . .
Co2 Co 0.12336(7) 0.00675(4) 0.22794(3) 0.01755(14) Uani 1 1 d . .
Cl1 Cl 1.10463(13) -0.65516(7) 0.28925(6) 0.0242(2) Uani 1 1 d . .
Cl2 Cl -0.11571(13) 0.15468(7) 0.20057(6) 0.0223(2) Uani 1 1 d . .
Cl3 Cl 0.07668(19) -0.23831(10) 0.47816(7) 0.0435(3) Uani 1 1 d . .
Cl4 Cl 0.84651(19) -0.24669(10) 0.03087(7) 0.0437(3) Uani 1 1 d . .
N1 N 0.9610(5) -0.4239(3) 0.3242(2) 0.0224(8) Uani 1 1 d . .
N2 N 0.7597(5) -0.5589(3) 0.3803(2) 0.0227(8) Uani 1 1 d . .
N3 N 0.7562(5) -0.5947(3) 0.2222(2) 0.0207(7) Uani 1 1 d . .
N4 N 0.9589(5) -0.4611(3) 0.16595(19) 0.0211(8) Uani 1 1 d . .
N5 N 0.0277(5) -0.0827(3) 0.17699(19) 0.0198(7) Uani 1 1 d . .
N6 N 0.2358(5) 0.0484(3) 0.1221(2) 0.0201(7) Uani 1 1 d . .
N7 N 0.2200(5) 0.0942(3) 0.2790(2) 0.0222(8) Uani 1 1 d . .
N8 N 0.0063(5) -0.0328(3) 0.3343(2) 0.0246(8) Uani 1 1 d . .
C1 C 0.6623(5) -0.3878(3) 0.2627(2) 0.0221(9) Uani 1 1 d . .
C2 C 0.5528(5) -0.3012(3) 0.2584(2) 0.0220(9) Uani 1 1 d . .
C3 C 0.4246(5) -0.2027(3) 0.2527(2) 0.0215(9) Uani 1 1 d . .
C4 C 0.3165(6) -0.1164(3) 0.2466(2) 0.0216(9) Uani 1 1 d . .
C5 C 0.9495(6) -0.4644(4) 0.4096(2) 0.0282(10) Uani 1 1 d . .
H5A H 0.9606 -0.4102 0.4394 0.034 Uiso 1 1 calc R U
H5B H 1.0453 -0.5314 0.4212 0.034 Uiso 1 1 calc R U
C6 C 0.7736(6) -0.4859(4) 0.4331(2) 0.0294(10) Uani 1 1 d . .
H6A H 0.7650 -0.5204 0.4888 0.035 Uiso 1 1 calc R U
H6B H 0.6777 -0.4178 0.4269 0.035 Uiso 1 1 calc R U
C7 C 0.5832(6) -0.5741(4) 0.3911(3) 0.0294(10) Uani 1 1 d . .
H7A H 0.4958 -0.5031 0.3797 0.035 Uiso 1 1 calc R U
H7B H 0.5567 -0.6039 0.4468 0.035 Uiso 1 1 calc R U
C8 C 0.5643(6) -0.6486(3) 0.3384(3) 0.0289(10) Uani 1 1 d . .
H8A H 0.6566 -0.7180 0.3475 0.035 Uiso 1 1 calc R U
H8B H 0.4487 -0.6633 0.3536 0.035 Uiso 1 1 calc R U
C9 C 0.5785(6) -0.6040(3) 0.2522(3) 0.0287(10) Uani 1 1 d . .
H9A H 0.5482 -0.6515 0.2222 0.034 Uiso 1 1 calc R U
H9B H 0.4925 -0.5320 0.2434 0.034 Uiso 1 1 calc R U
C10 C 0.7668(6) -0.5555(4) 0.1365(2) 0.0301(10) Uani 1 1 d . .
H10A H 0.6713 -0.4885 0.1244 0.036 Uiso 1 1 calc R U
H10B H 0.7560 -0.6102 0.1072 0.036 Uiso 1 1 calc R U
C11 C 0.9447(7) -0.5346(4) 0.1139(3) 0.0337(11) Uani 1 1 d . .
H11A H 1.0398 -0.6030 0.1209 0.040 Uiso 1 1 calc R U
H11B H 0.9553 -0.5010 0.0581 0.040 Uiso 1 1 calc R U
C12 C 1.1382(6) -0.4483(4) 0.1549(3) 0.0307(10) Uani 1 1 d . .
H12A H 1.1677 -0.4210 0.0989 0.037 Uiso 1 1 calc R U
H12B H 1.2240 -0.5192 0.1686 0.037 Uiso 1 1 calc R U
C13 C 1.1519(6) -0.3704(3) 0.2064(3) 0.0315(11) Uani 1 1 d . .
H13A H 1.2663 -0.3542 0.1910 0.038 Uiso 1 1 calc R U
H13B H 1.0579 -0.3022 0.1958 0.038 Uiso 1 1 calc R U
C14 C 1.1368(6) -0.4115(3) 0.2938(3) 0.0289(10) Uani 1 1 d . .
H14A H 1.2258 -0.4820 0.3043 0.035 Uiso 1 1 calc R U
H14B H 1.1627 -0.3608 0.3224 0.035 Uiso 1 1 calc R U
C15 C 0.0514(6) -0.0492(4) 0.0906(2) 0.0265(10) Uani 1 1 d . .
H15A H -0.0424 0.0169 0.0744 0.032 Uiso 1 1 calc R U
H15B H 0.0463 -0.1067 0.0626 0.032 Uiso 1 1 calc R U
C16 C 0.2296(6) -0.0285(3) 0.0714(2) 0.0248(9) Uani 1 1 d . .
H16A H 0.3240 -0.0966 0.0817 0.030 Uiso 1 1 calc R U
H16B H 0.2466 0.0022 0.0151 0.030 Uiso 1 1 calc R U
C17 C 0.4167(6) 0.0614(3) 0.1140(3) 0.0275(10) Uani 1 1 d . .
H17A H 0.4500 0.0882 0.0583 0.033 Uiso 1 1 calc R U
H17B H 0.5015 -0.0095 0.1287 0.033 Uiso 1 1 calc R U
C18 C 0.4270(6) 0.1396(3) 0.1659(3) 0.0308(10) Uani 1 1 d . .
H18A H 0.5436 0.1534 0.1533 0.037 Uiso 1 1 calc R U
H18B H 0.3366 0.2088 0.1530 0.037 Uiso 1 1 calc R U
C19 C 0.4002(6) 0.1003(3) 0.2537(3) 0.0272(10) Uani 1 1 d . .
H19A H 0.4835 0.0282 0.2663 0.033 Uiso 1 1 calc R U
H19B H 0.4266 0.1498 0.2832 0.033 Uiso 1 1 calc R U
C20 C 0.1915(6) 0.0633(4) 0.3658(2) 0.0305(11) Uani 1 1 d . .
H20A H 0.1978 0.1212 0.3932 0.037 Uiso 1 1 calc R U
H20B H 0.2825 -0.0034 0.3835 0.037 Uiso 1 1 calc R U
C21 C 0.0120(6) 0.0459(4) 0.3838(2) 0.0303(10) Uani 1 1 d . .
H21A H -0.0088 0.0175 0.4404 0.036 Uiso 1 1 calc R U
H21B H -0.0799 0.1146 0.3716 0.036 Uiso 1 1 calc R U
C22 C -0.1703(6) -0.0446(3) 0.3402(3) 0.0261(10) Uani 1 1 d . .
H22A H -0.2525 0.0257 0.3217 0.031 Uiso 1 1 calc R U
H22B H -0.2093 -0.0668 0.3961 0.031 Uiso 1 1 calc R U
C23 C -0.1776(6) -0.1273(3) 0.2918(3) 0.0274(10) Uani 1 1 d . .
H23A H -0.0852 -0.1950 0.3060 0.033 Uiso 1 1 calc R U
H23B H -0.2930 -0.1426 0.3056 0.033 Uiso 1 1 calc R U
C24 C -0.1524(5) -0.0916(3) 0.2038(3) 0.0243(9) Uani 1 1 d . .
H24A H -0.1758 -0.1441 0.1760 0.029 Uiso 1 1 calc R U
H24B H -0.2385 -0.0209 0.1898 0.029 Uiso 1 1 calc R U
H5 H 0.110(6) -0.146(4) 0.185(3) 0.025(12) Uiso 1 1 d . .
H7 H 0.150(6) 0.157(4) 0.265(2) 0.023(12) Uiso 1 1 d . .
H2 H 0.828(6) -0.611(4) 0.389(3) 0.021(13) Uiso 1 1 d . .
H3 H 0.843(6) -0.661(4) 0.227(3) 0.033(13) Uiso 1 1 d . .
H1 H 0.896(6) -0.367(4) 0.315(3) 0.020(12) Uiso 1 1 d . .
H6 H 0.162(5) 0.111(3) 0.105(2) 0.019(11) Uiso 1 1 d . .
H4 H 0.890(5) -0.398(3) 0.150(2) 0.011(10) Uiso 1 1 d . .
H8 H 0.058(7) -0.095(4) 0.356(3) 0.036(14) Uiso 1 1 d . .

loop_
_atom_site_aniso_label
_atom_site_aniso_U_11
_atom_site_aniso_U_22
_atom_site_aniso_U_33
_atom_site_aniso_U_23
_atom_site_aniso_U_13
_atom_site_aniso_U_12
Co1 0.0196(3) 0.0104(3) 0.0164(3) -0.0001(2) -0.0030(2) -0.0005(2)
Co2 0.0211(3) 0.0114(3) 0.0175(3) -0.0006(2) -0.0040(2) -0.0006(2)
Cl1 0.0232(5) 0.0134(5) 0.0321(6) -0.0010(4) -0.0058(4) 0.0005(4)
Cl2 0.0242(5) 0.0133(5) 0.0263(5) -0.0017(4) -0.0065(4) 0.0003(4)
Cl3 0.0683(9) 0.0302(6) 0.0340(7) 0.0083(5) -0.0169(6) -0.0193(6)
Cl4 0.0648(9) 0.0282(6) 0.0383(7) 0.0109(5) -0.0209(6) -0.0155(6)
N1 0.025(2) 0.0156(18) 0.024(2) -0.0031(15) -0.0077(15) 0.0003(16)
N2 0.023(2) 0.0190(19) 0.0218(19) -0.0002(15) -0.0039(15) -0.0006(17)
N3 0.0240(19) 0.0146(17) 0.0233(19) -0.0037(14) -0.0062(15) -0.0027(15)
N4 0.0268(19) 0.0150(18) 0.0170(18) 0.0008(14) 0.0007(15) -0.0026(15)
N5 0.0231(19) 0.0125(17) 0.0199(18) -0.0023(14) -0.0030(15) 0.0010(15)
N6 0.0223(19) 0.0126(17) 0.0200(18) 0.0007(14) -0.0011(14) 0.0004(15)
N7 0.027(2) 0.0146(18) 0.0241(19) -0.0015(15) -0.0102(15) -0.0009(15)
N8 0.034(2) 0.0182(19) 0.0189(18) -0.0019(15) -0.0038(16) -0.0036(16)
C1 0.025(2) 0.019(2) 0.022(2) -0.0012(17) -0.0042(17) -0.0063(18)
C2 0.026(2) 0.019(2) 0.022(2) -0.0011(17) -0.0061(17) -0.0065(18)
C3 0.026(2) 0.014(2) 0.023(2) -0.0003(17) -0.0063(17) -0.0034(18)
C4 0.032(2) 0.017(2) 0.015(2) 0.0000(16) -0.0054(17) -0.0073(18)
C5 0.038(3) 0.029(2) 0.021(2) -0.0056(19) -0.0082(19) -0.009(2)
C6 0.037(3) 0.032(2) 0.017(2) -0.0064(19) -0.0043(19) -0.004(2)
C7 0.025(2) 0.029(2) 0.028(2) 0.0019(19) -0.0002(19) -0.0039(19)
C8 0.024(2) 0.022(2) 0.039(3) -0.001(2) -0.002(2) -0.0068(18)
C9 0.026(2) 0.022(2) 0.039(3) -0.005(2) -0.011(2) -0.0037(19)
C10 0.045(3) 0.026(2) 0.020(2) -0.0039(18) -0.011(2) -0.008(2)
C11 0.050(3) 0.034(3) 0.017(2) -0.0097(19) 0.004(2) -0.012(2)
C12 0.031(3) 0.026(2) 0.029(2) 0.0013(19) 0.008(2) -0.007(2)
C13 0.028(2) 0.019(2) 0.043(3) 0.001(2) 0.001(2) -0.0080(19)
C14 0.024(2) 0.019(2) 0.042(3) -0.003(2) -0.005(2) -0.0045(18)
C15 0.036(3) 0.025(2) 0.019(2) -0.0046(18) -0.0053(19) -0.0061(19)
C16 0.031(2) 0.022(2) 0.019(2) -0.0039(17) -0.0007(18) -0.0035(18)
C17 0.024(2) 0.025(2) 0.028(2) -0.0031(19) 0.0007(19) -0.0019(18)
C18 0.024(2) 0.020(2) 0.044(3) 0.003(2) -0.005(2) -0.0036(18)
C19 0.025(2) 0.017(2) 0.039(3) -0.0028(19) -0.011(2) -0.0015(18)
C20 0.049(3) 0.023(2) 0.019(2) -0.0037(18) -0.015(2) -0.001(2)
C21 0.045(3) 0.028(2) 0.015(2) -0.0036(18) -0.004(2) -0.007(2)
C22 0.029(2) 0.019(2) 0.025(2) 0.0016(17) -0.0020(19) -0.0022(18)
C23 0.026(2) 0.017(2) 0.037(3) -0.0007(19) -0.004(2) -0.0058(18)
C24 0.022(2) 0.021(2) 0.033(2) -0.0048(18) -0.0071(18) -0.0075(18)

loop_
_atom_type_symbol
_atom_type_description
_atom_type_scat_dispersion_real
_atom_type_scat_dispersion_imag
_atom_type_scat_source
C C 0.0033 0.0016 'International Tables Vol C Tables 4.2.6.8 and 6.1.1.4'
H H 0.0000 0.0000 'International Tables Vol C Tables 4.2.6.8 and 6.1.1.4'
N N 0.0061 0.0033 'International Tables Vol C Tables 4.2.6.8 and 6.1.1.4'
Cl Cl 0.1484 0.1585 'International Tables Vol C Tables 4.2.6.8 and 6.1.1.4'
Co Co 0.3494 0.9721 'International Tables Vol C Tables 4.2.6.8 and 6.1.1.4'

loop_
_geom_angle_atom_site_label_1
_geom_angle_atom_site_label_2
_geom_angle_atom_site_label_3
_geom_angle
C1 Co1 N3 93.35(16)
C1 Co1 N4 89.64(16)
N3 Co1 N4 86.39(14)
C1 Co1 N2 90.85(17)
N3 Co1 N2 93.74(15)
N4 Co1 N2 179.48(17)
C1 Co1 N1 86.69(16)
N3 Co1 N1 179.91(16)
N4 Co1 N1 93.69(15)
N2 Co1 N1 86.18(15)
C1 Co1 Cl1 177.25(13)
N3 Co1 Cl1 89.37(11)
N4 Co1 Cl1 90.89(11)
N2 Co1 Cl1 88.61(12)
N1 Co1 Cl1 90.59(11)
C4 Co2 N7 92.72(16)
C4 Co2 N6 91.14(16)
N7 Co2 N6 93.87(15)
C4 Co2 N5 86.72(16)
N7 Co2 N5 179.42(15)
N6 Co2 N5 86.30(14)
C4 Co2 N8 89.92(17)
N7 Co2 N8 86.06(15)
N6 Co2 N8 178.93(16)
N5 Co2 N8 93.78(14)
C4 Co2 Cl2 177.49(12)
N7 Co2 Cl2 89.58(11)
N6 Co2 Cl2 87.69(10)
N5 Co2 Cl2 90.98(10)
N8 Co2 Cl2 91.24(11)
C14 N1 C5 111.6(3)
C14 N1 Co1 119.6(3)
C5 N1 Co1 107.5(3)
C14 N1 H1 105(3)
C5 N1 H1 111(3)
Co1 N1 H1 101(3)
C7 N2 C6 111.5(3)
C7 N2 Co1 118.7(3)
C6 N2 Co1 107.6(3)
C7 N2 H2 111(4)
C6 N2 H2 107(3)
Co1 N2 H2 99(4)
C9 N3 C10 110.5(3)
C9 N3 Co1 118.9(3)
C10 N3 Co1 108.3(3)
C9 N3 H3 113(3)
C10 N3 H3 104(3)
Co1 N3 H3 101(3)
C12 N4 C11 110.7(3)
C12 N4 Co1 119.1(3)
C11 N4 Co1 107.1(3)
C12 N4 H4 106(3)
C11 N4 H4 107(2)
Co1 N4 H4 107(3)
C24 N5 C15 111.4(3)
C24 N5 Co2 119.4(3)
C15 N5 Co2 108.0(3)
C24 N5 H5 113(3)
C15 N5 H5 103(3)
Co2 N5 H5 101(3)
C16 N6 C17 110.3(3)
C16 N6 Co2 107.6(3)
C17 N6 Co2 119.3(3)
C16 N6 H6 107(3)
C17 N6 H6 109(3)
Co2 N6 H6 103(3)
C19 N7 C20 111.5(3)
C19 N7 Co2 119.3(3)
C20 N7 Co2 108.5(3)
C19 N7 H7 107(3)
C20 N7 H7 109(3)
Co2 N7 H7 100(3)
C22 N8 C21 111.2(3)
C22 N8 Co2 118.5(3)
C21 N8 Co2 107.1(3)
C22 N8 H8 99(3)
C21 N8 H8 108(3)
Co2 N8 H8 112(3)
C2 C1 Co1 170.1(4)
C1 C2 C3 178.7(4)
C4 C3 C2 178.5(5)
C3 C4 Co2 169.3(4)
N1 C5 C6 107.6(3)
N1 C5 H5A 110.2
C6 C5 H5A 110.2
N1 C5 H5B 110.2
C6 C5 H5B 110.2
H5A C5 H5B 108.5
N2 C6 C5 106.9(3)
N2 C6 H6A 110.3
C5 C6 H6A 110.3
N2 C6 H6B 110.3
C5 C6 H6B 110.3
H6A C6 H6B 108.6
N2 C7 C8 113.0(4)
N2 C7 H7A 109.0
C8 C7 H7A 109.0
N2 C7 H7B 109.0
C8 C7 H7B 109.0
H7A C7 H7B 107.8
C9 C8 C7 113.5(4)
C9 C8 H8A 108.9
C7 C8 H8A 108.9
C9 C8 H8B 108.9
C7 C8 H8B 108.9
H8A C8 H8B 107.7
N3 C9 C8 112.2(3)
N3 C9 H9A 109.2
C8 C9 H9A 109.2
N3 C9 H9B 109.2
C8 C9 H9B 109.2
H9A C9 H9B 107.9
N3 C10 C11 106.3(4)
N3 C10 H10A 110.5
C11 C10 H10A 110.5
N3 C10 H10B 110.5
C11 C10 H10B 110.5
H10A C10 H10B 108.7
N4 C11 C10 107.4(3)
N4 C11 H11A 110.2
C10 C11 H11A 110.2
N4 C11 H11B 110.2
C10 C11 H11B 110.2
H11A C11 H11B 108.5
N4 C12 C13 110.9(3)
N4 C12 H12A 109.5
C13 C12 H12A 109.5
N4 C12 H12B 109.5
C13 C12 H12B 109.5
H12A C12 H12B 108.0
C14 C13 C12 114.3(4)
C14 C13 H13A 108.7
C12 C13 H13A 108.7
C14 C13 H13B 108.7
C12 C13 H13B 108.7
H13A C13 H13B 107.6
N1 C14 C13 112.6(4)
N1 C14 H14A 109.1
C13 C14 H14A 109.1
N1 C14 H14B 109.1
C13 C14 H14B 109.1
H14A C14 H14B 107.8
N5 C15 C16 106.9(3)
N5 C15 H15A 110.3
C16 C15 H15A 110.3
N5 C15 H15B 110.3
C16 C15 H15B 110.3
H15A C15 H15B 108.6
N6 C16 C15 107.5(3)
N6 C16 H16A 110.2
C15 C16 H16A 110.2
N6 C16 H16B 110.2
C15 C16 H16B 110.2
H16A C16 H16B 108.5
N6 C17 C18 111.5(3)
N6 C17 H17A 109.3
C18 C17 H17A 109.3
N6 C17 H17B 109.3
C18 C17 H17B 109.3
H17A C17 H17B 108.0
C19 C18 C17 114.1(4)
C19 C18 H18A 108.7
C17 C18 H18A 108.7
C19 C18 H18B 108.7
C17 C18 H18B 108.7
H18A C18 H18B 107.6
N7 C19 C18 111.9(3)
N7 C19 H19A 109.2
C18 C19 H19A 109.2
N7 C19 H19B 109.2
C18 C19 H19B 109.2
H19A C19 H19B 107.9
N7 C20 C21 106.9(3)
N7 C20 H20A 110.3
C21 C20 H20A 110.3
N7 C20 H20B 110.3
C21 C20 H20B 110.3
H20A C20 H20B 108.6
N8 C21 C20 107.2(4)
N8 C21 H21A 110.3
C20 C21 H21A 110.3
N8 C21 H21B 110.3
C20 C21 H21B 110.3
H21A C21 H21B 108.5
N8 C22 C23 112.0(3)
N8 C22 H22A 109.2
C23 C22 H22A 109.2
N8 C22 H22B 109.2
C23 C22 H22B 109.2
H22A C22 H22B 107.9
C24 C23 C22 113.5(3)
C24 C23 H23A 108.9
C22 C23 H23A 108.9
C24 C23 H23B 108.9
C22 C23 H23B 108.9
H23A C23 H23B 107.7
N5 C24 C23 112.0(3)
N5 C24 H24A 109.2
C23 C24 H24A 109.2
N5 C24 H24B 109.2
C23 C24 H24B 109.2
H24A C24 H24B 107.9

loop_
_geom_bond_atom_site_label_1
_geom_bond_atom_site_label_2
_geom_bond_distance
Co1 C1 1.878(4)
Co1 N3 1.968(3)
Co1 N4 1.978(3)
Co1 N2 1.980(4)
Co1 N1 1.981(3)
Co1 Cl1 2.3100(11)
Co2 C4 1.890(4)
Co2 N7 1.967(3)
Co2 N6 1.974(3)
Co2 N5 1.981(3)
Co2 N8 1.990(4)
Co2 Cl2 2.3173(11)
N1 C14 1.472(6)
N1 C5 1.478(5)
N1 H1 0.78(4)
N2 C7 1.468(6)
N2 C6 1.487(5)
N2 H2 0.74(4)
N3 C9 1.473(6)
N3 C10 1.480(5)
N3 H3 0.93(5)
N4 C12 1.478(6)
N4 C11 1.484(5)
N4 H4 0.87(4)
N5 C24 1.480(5)
N5 C15 1.482(5)
N5 H5 0.90(5)
N6 C16 1.482(5)
N6 C17 1.494(5)
N6 H6 0.89(4)
N7 C19 1.466(6)
N7 C20 1.487(5)
N7 H7 0.87(4)
N8 C22 1.457(6)
N8 C21 1.485(5)
N8 H8 0.84(5)
C1 C2 1.208(6)
C2 C3 1.388(5)
C3 C4 1.201(5)
C5 C6 1.502(6)
C5 H5A 0.9900
C5 H5B 0.9900
C6 H6A 0.9900
C6 H6B 0.9900
C7 C8 1.518(6)
C7 H7A 0.9900
C7 H7B 0.9900
C8 C9 1.503(6)
C8 H8A 0.9900
C8 H8B 0.9900
C9 H9A 0.9900
C9 H9B 0.9900
C10 C11 1.513(7)
C10 H10A 0.9900
C10 H10B 0.9900
C11 H11A 0.9900
C11 H11B 0.9900
C12 C13 1.522(6)
C12 H12A 0.9900
C12 H12B 0.9900
C13 C14 1.513(6)
C13 H13A 0.9900
C13 H13B 0.9900
C14 H14A 0.9900
C14 H14B 0.9900
C15 C16 1.511(6)
C15 H15A 0.9900
C15 H15B 0.9900
C16 H16A 0.9900
C16 H16B 0.9900
C17 C18 1.522(6)
C17 H17A 0.9900
C17 H17B 0.9900
C18 C19 1.519(6)
C18 H18A 0.9900
C18 H18B 0.9900
C19 H19A 0.9900
C19 H19B 0.9900
C20 C21 1.502(7)
C20 H20A 0.9900
C20 H20B 0.9900
C21 H21A 0.9900
C21 H21B 0.9900
C22 C23 1.517(6)
C22 H22A 0.9900
C22 H22B 0.9900
C23 C24 1.514(6)
C23 H23A 0.9900
C23 H23B 0.9900
C24 H24A 0.9900
C24 H24B 0.9900

loop_
_geom_hbond_atom_site_label_D
_geom_hbond_atom_site_label_H
_geom_hbond_atom_site_label_A
_geom_hbond_distance_DH
_geom_hbond_distance_HA
_geom_hbond_distance_DA
_geom_hbond_angle_DHA
_geom_hbond_site_symmetry_A
N7 H7 Cl1 0.87(4) 2.49(4) 3.183(4) 137(4) 1_465
N7 H7 Cl2 0.87(4) 2.57(4) 3.029(4) 114(3) .
N2 H2 Cl1 0.74(4) 2.58(5) 3.006(4) 118(4) .
N2 H2 Cl3 0.74(4) 2.78(5) 3.362(4) 137(4) 2_646
N3 H3 Cl1 0.93(5) 2.53(5) 3.018(4) 113(3) .
N3 H3 Cl2 0.93(5) 2.48(5) 3.227(3) 138(4) 1_645
N6 H6 Cl2 0.89(4) 2.55(4) 2.983(4) 111(3) .
N6 H6 Cl4 0.89(4) 2.67(4) 3.348(4) 133(3) 2_655
N4 H4 Cl4 0.87(4) 2.57(4) 3.304(4) 142(3) .
N8 H8 Cl3 0.84(5) 2.55(5) 3.296(4) 148(4) .

loop_
_geom_torsion_atom_site_label_1
_geom_torsion_atom_site_label_2
_geom_torsion_atom_site_label_3
_geom_torsion_atom_site_label_4
_geom_torsion
N7 Co2 C4 C3 178(2)
N6 Co2 C4 C3 -88(2)
N5 Co2 C4 C3 -2(2)
N8 Co2 C4 C3 92(2)
C14 N1 C5 C6 -173.8(3)
Co1 N1 C5 C6 -40.7(4)
C7 N2 C6 C5 -172.5(4)
Co1 N2 C6 C5 -40.7(4)
N1 C5 C6 N2 54.1(4)
C6 N2 C7 C8 -179.7(4)
Co1 N2 C7 C8 54.4(4)
N2 C7 C8 C9 -66.2(5)
C10 N3 C9 C8 177.3(3)
Co1 N3 C9 C8 -56.6(4)
C7 C8 C9 N3 66.9(5)
C9 N3 C10 C11 172.6(3)
Co1 N3 C10 C11 40.7(4)
C12 N4 C11 C10 172.4(4)
Co1 N4 C11 C10 41.1(4)
N3 C10 C11 N4 -54.2(4)
C11 N4 C12 C13 178.3(4)
Co1 N4 C12 C13 -56.9(4)
N4 C12 C13 C14 67.9(5)
C5 N1 C14 C13 179.8(3)
Co1 N1 C14 C13 53.1(4)
C12 C13 C14 N1 -66.2(5)
C24 N5 C15 C16 172.7(3)
Co2 N5 C15 C16 39.7(4)
C17 N6 C16 C15 172.6(3)
Co2 N6 C16 C15 40.8(4)
N5 C15 C16 N6 -53.4(4)
C16 N6 C17 C18 -179.7(3)
Co2 N6 C17 C18 -54.3(4)
N6 C17 C18 C19 66.1(5)
C20 N7 C19 C18 -175.9(3)
Co2 N7 C19 C18 56.3(4)
C17 C18 C19 N7 -67.4(5)
C19 N7 C20 C21 -172.9(3)
Co2 N7 C20 C21 -39.5(4)
C22 N8 C21 C20 -172.8(3)
Co2 N8 C21 C20 -41.8(4)
N7 C20 C21 N8 53.8(4)
C21 N8 C22 C23 -178.3(3)
Co2 N8 C22 C23 57.0(4)
N8 C22 C23 C24 -69.3(5)
C15 N5 C24 C23 179.2(3)
Co2 N5 C24 C23 -53.7(4)
C22 C23 C24 N5 67.0(5)
